data_4076981
loop_
_publ_author_name
'Giesbrecht, Garth R.'
'Cui, Chunming'
'Shafir, Alexandr'
'Schmidt, Joseph A. R.'
'Arnold, John'

_publ_section_title
;
 Divalent Lanthanide Metal Complexes of a Triazacyclononane-Functionalized
 Tetramethylcyclopentadienyl Ligand:&#x00A0; X-ray Crystal Structures of
 [C5Me4SiMe2(iPr2-tacn)]LnI (Ln = Sm, Yb; tacn =
 1,4-Diisopropyl-1,4,7-triazacyclononane)
;
_journal_issue 18
_journal_name_full Organometallics
_journal_page_first 3841
_journal_paper_doi 10.1021/om020372b
_journal_volume 21
_journal_year 2002
_chemical_formula_sum 'C23 H44 I N3 O0.5 Si Sm'
_chemical_formula_weight 675.95
_chemical_name_systematic
; 
 ? 
;
_space_group_IT_number 14
_symmetry_space_group_name_Hall '-P 2ybc'
_symmetry_space_group_name_H-M 'P 1 21/c 1'
_atom_sites_solution_hydrogens geom
_atom_sites_solution_primary direct
_atom_sites_solution_secondary difmap
_audit_creation_method SHELXL
_cell_angle_alpha 90.00
_cell_angle_beta 90.101(2)
_cell_angle_gamma 90.00
_cell_formula_units_Z 8
_cell_length_a 17.6084(10)
_cell_length_b 18.1368(10)
_cell_length_c 18.0899(10)
_cell_measurement_temperature 293(2)
_cell_volume 5777.2(6)
_computing_structure_refinement 'SHELXL-93 (Sheldrick, 1993)'
_computing_structure_solution 'SHELXS-86 (Sheldrick, 1990)'
_diffrn_ambient_temperature 293(2)
_diffrn_radiation_monochromator graphite
_diffrn_radiation_source 'fine-focus sealed tube'
_diffrn_radiation_type MoK\a
_diffrn_radiation_wavelength 0.71073
_diffrn_reflns_av_R_equivalents 0.0776
_diffrn_reflns_av_sigmaI/netI 0.0904
_diffrn_reflns_limit_h_max 15
_diffrn_reflns_limit_h_min -20
_diffrn_reflns_limit_k_max 21
_diffrn_reflns_limit_k_min -20
_diffrn_reflns_limit_l_max 19
_diffrn_reflns_limit_l_min -21
_diffrn_reflns_number 25541
_diffrn_reflns_theta_max 24.66
_diffrn_reflns_theta_min 1.61
_exptl_absorpt_coefficient_mu 3.158
_exptl_crystal_density_diffrn 1.554
_exptl_crystal_F_000 2688
_refine_diff_density_max 1.373
_refine_diff_density_min -2.152
_refine_diff_density_rms 0.199
_refine_ls_extinction_method none
_refine_ls_goodness_of_fit_all 1.606
_refine_ls_goodness_of_fit_obs 1.838
_refine_ls_matrix_type full
_refine_ls_number_parameters 569
_refine_ls_number_reflns 9392
_refine_ls_number_restraints 210
_refine_ls_restrained_S_all 1.591
_refine_ls_restrained_S_obs 1.814
_refine_ls_R_factor_all 0.0810
_refine_ls_R_factor_obs 0.0527
_refine_ls_shift/esd_max 0.000
_refine_ls_shift/esd_mean 0.000
_refine_ls_structure_factor_coef Fsqd
_refine_ls_weighting_details 'w=1/[\s^2^(Fo^2^)+(0.0000P)^2^+0.0000P] where P=(Fo^2^+2Fc^2^)/3'
_refine_ls_weighting_scheme calc
_refine_ls_wR_factor_all 0.0952
_refine_ls_wR_factor_obs 0.0924
_reflns_number_observed 6902
_reflns_number_total 9392
_reflns_observed_criterion >2sigma(I)
_cod_data_source_file om020372b.cif
_cod_data_source_block sadmon
_cod_depositor_comments
;
The following automatic conversions were performed:

'_refine_ls_weighting_scheme' value 'calc
w=1/[\s^2^(Fo^2^)+(0.0000P)^2^+0.0000P] where P=(Fo^2^+2Fc^2^)/3' was
changed to 'calc'. New tag '_refine_ls_weighting_details' was
created. The value of the new tag was set to
'w=1/[\s^2^(Fo^2^)+(0.0000P)^2^+0.0000P] where P=(Fo^2^+2Fc^2^)/3'.

Automatic conversion script
Id: cif_fix_values 3143 2015-03-26 13:38:13Z robertas 
;
_cod_original_formula_sum 'C23 H44 I N3 O0.50 Si Sm'
_cod_database_code 4076981

loop_
_symmetry_equiv_pos_as_xyz
'x, y, z'
'-x, y+1/2, -z+1/2'
'-x, -y, -z'
'x, -y-1/2, z-1/2'

loop_
_atom_site_aniso_label
_atom_site_aniso_U_11
_atom_site_aniso_U_22
_atom_site_aniso_U_33
_atom_site_aniso_U_23
_atom_site_aniso_U_13
_atom_site_aniso_U_12
Sm1 0.0170(4) 0.0227(4) 0.0153(3) 0.0002(3) 0.0067(3) -0.0022(3)
Sm2 0.0175(4) 0.0239(4) 0.0167(3) -0.0013(3) 0.0018(3) -0.0010(3)
I1 0.0254(6) 0.0336(6) 0.0274(5) 0.0055(5) 0.0079(4) -0.0071(5)
I2 0.0234(5) 0.0354(6) 0.0259(5) -0.0057(5) 0.0008(4) -0.0036(5)
Si1 0.013(2) 0.031(2) 0.015(2) 0.005(2) 0.005(2) -0.006(2)
Si2 0.021(2) 0.030(2) 0.016(2) -0.004(2) 0.004(2) -0.007(2)
O1 0.064(8) 0.062(7) 0.029(5) 0.002(6) 0.010(6) 0.037(6)
N1 0.025(7) 0.019(6) 0.010(5) 0.001(5) 0.011(5) -0.011(5)
N2 0.018(7) 0.030(6) 0.032(6) -0.001(5) 0.008(6) 0.004(6)
N3 0.014(6) 0.045(8) 0.021(6) -0.003(5) 0.008(5) -0.005(5)
N4 0.035(8) 0.024(6) 0.010(6) 0.002(5) 0.005(5) 0.009(5)
N5 0.035(8) 0.017(6) 0.035(7) 0.006(5) -0.002(7) -0.003(6)
N6 0.024(7) 0.039(7) 0.022(6) -0.002(6) 0.003(5) -0.005(6)
C1 0.021(4) 0.033(4) 0.010(3) -0.002(3) 0.012(3) -0.001(3)
C2 0.021(3) 0.035(4) 0.009(3) -0.002(3) 0.009(3) -0.002(3)
C3 0.025(4) 0.035(4) 0.013(3) -0.001(3) 0.009(3) -0.003(3)
C4 0.028(4) 0.035(4) 0.016(3) -0.001(3) 0.012(3) -0.002(3)
C5 0.024(3) 0.034(4) 0.014(3) 0.000(3) 0.015(3) 0.000(3)
C6 0.023(5) 0.041(5) 0.016(5) 0.000(5) 0.002(5) -0.004(5)
C7 0.034(6) 0.046(6) 0.023(5) 0.003(5) 0.003(5) -0.013(5)
C8 0.039(6) 0.038(5) 0.033(5) 0.000(5) 0.019(5) 0.001(5)
C9 0.026(5) 0.034(5) 0.019(5) 0.004(5) 0.016(5) 0.005(5)
C10 0.028(9) 0.045(10) 0.027(8) 0.011(7) 0.015(7) -0.010(8)
C11 0.025(9) 0.038(9) 0.031(8) 0.005(7) 0.015(7) -0.020(7)
C12 0.026(7) 0.036(6) 0.024(6) -0.004(5) 0.014(5) -0.012(5)
C13 0.026(7) 0.038(6) 0.024(6) -0.005(5) 0.015(5) -0.012(5)
C14 0.014(5) 0.051(6) 0.020(5) -0.012(5) 0.000(5) 0.000(5)
C15 0.016(6) 0.052(6) 0.020(5) -0.012(5) -0.001(5) 0.000(5)
C16 0.021(6) 0.047(7) 0.012(5) -0.002(5) -0.006(5) -0.019(5)
C17 0.021(6) 0.045(7) 0.011(5) -0.002(5) -0.005(5) -0.018(5)
C18 0.028(6) 0.032(6) 0.042(6) 0.002(5) 0.013(5) 0.009(5)
C19 0.028(7) 0.032(6) 0.048(7) 0.003(6) 0.008(6) 0.010(5)
C20 0.034(7) 0.035(6) 0.044(7) 0.000(6) 0.018(6) 0.011(6)
C21 0.038(6) 0.055(7) 0.025(5) 0.020(5) -0.003(5) -0.011(6)
C22 0.043(7) 0.061(7) 0.024(6) 0.019(6) -0.003(5) -0.006(6)
C23 0.038(7) 0.054(7) 0.020(6) 0.014(5) 0.006(5) -0.008(6)
C24 0.025(4) 0.028(4) 0.012(3) 0.003(3) -0.005(3) 0.002(3)
C25 0.028(4) 0.029(3) 0.014(3) 0.002(3) -0.008(3) 0.003(3)
C26 0.031(4) 0.028(3) 0.015(3) 0.003(3) -0.007(3) 0.001(3)
C27 0.027(4) 0.029(3) 0.014(3) 0.004(3) -0.005(3) -0.001(3)
C28 0.025(4) 0.029(3) 0.013(3) 0.003(3) -0.003(3) 0.001(3)
C29 0.030(5) 0.035(6) 0.021(5) -0.003(5) -0.012(5) 0.007(5)
C30 0.042(6) 0.028(5) 0.031(5) -0.001(5) -0.012(5) 0.005(5)
C31 0.030(6) 0.041(6) 0.022(5) 0.009(5) -0.001(5) -0.014(5)
C32 0.026(5) 0.038(5) 0.021(5) -0.002(5) 0.004(5) 0.008(5)
C33 0.025(9) 0.087(13) 0.020(8) -0.013(8) -0.004(7) -0.002(9)
C34 0.038(10) 0.050(10) 0.018(8) -0.018(7) 0.009(7) -0.019(8)
C35 0.041(8) 0.032(6) 0.020(6) -0.004(5) 0.004(5) -0.001(5)
C36 0.042(8) 0.033(6) 0.019(6) -0.003(5) 0.003(5) -0.001(5)
C37 0.041(7) 0.047(6) 0.023(6) -0.006(5) 0.000(6) 0.000(6)
C38 0.041(7) 0.048(6) 0.023(6) -0.006(5) 0.000(6) 0.000(6)
C39 0.031(7) 0.056(8) 0.018(6) -0.001(5) 0.000(5) -0.001(6)
C40 0.033(7) 0.056(8) 0.019(6) -0.001(5) -0.001(5) 0.000(6)
C41 0.022(6) 0.049(7) 0.040(6) 0.003(5) -0.003(5) 0.001(5)
C42 0.023(6) 0.052(7) 0.041(7) 0.006(6) 0.003(6) -0.003(6)
C43 0.033(7) 0.057(7) 0.049(7) 0.005(6) -0.012(6) 0.004(6)
C44 0.029(6) 0.051(6) 0.028(5) -0.016(5) 0.013(5) 0.007(5)
C45 0.032(6) 0.059(7) 0.029(6) -0.018(5) 0.020(5) 0.008(6)
C46 0.031(6) 0.045(7) 0.033(6) -0.008(5) 0.003(5) 0.007(6)
C47 0.045(6) 0.072(7) 0.039(5) -0.008(5) -0.006(5) 0.023(5)
C48 0.045(6) 0.072(6) 0.040(5) -0.011(5) -0.007(5) 0.022(5)
C49 0.047(6) 0.073(6) 0.041(5) -0.011(5) -0.008(5) 0.025(5)
C50 0.045(7) 0.072(7) 0.040(5) -0.013(5) -0.008(5) 0.025(5)

loop_
_atom_site_label
_atom_site_type_symbol
_atom_site_fract_x
_atom_site_fract_y
_atom_site_fract_z
_atom_site_U_iso_or_equiv
_atom_site_thermal_displace_type
_atom_site_occupancy
_atom_site_calc_flag
_atom_site_refinement_flags
Sm1 Sm 0.47471(4) 0.22765(3) 0.33160(3) 0.0183(2) Uani 1 d .
Sm2 Sm 0.02667(4) -0.21557(3) 0.32174(3) 0.0194(2) Uani 1 d .
I1 I 0.59216(6) 0.33858(5) 0.25304(5) 0.0288(2) Uani 1 d .
I2 I -0.09335(6) -0.32330(5) 0.24221(5) 0.0282(2) Uani 1 d .
Si1 Si 0.3537(2) 0.1272(2) 0.4431(2) 0.0196(9) Uani 1 d .
Si2 Si 0.1510(2) -0.1201(2) 0.4339(2) 0.0222(9) Uani 1 d .
O1 O 0.2611(7) 0.0105(6) 0.1369(4) 0.052(3) Uani 1 d .
N1 N 0.3872(6) 0.1012(5) 0.3511(5) 0.018(3) Uani 1 d .
N2 N 0.5271(6) 0.1130(5) 0.2528(6) 0.027(3) Uani 1 d .
N3 N 0.3818(6) 0.1969(6) 0.2150(5) 0.027(3) Uani 1 d .
N4 N 0.1150(6) -0.0912(5) 0.3456(5) 0.023(3) Uani 1 d .
N5 N -0.0274(7) -0.0987(5) 0.2497(6) 0.029(3) Uani 1 d .
N6 N 0.1154(6) -0.1776(6) 0.2049(5) 0.029(3) Uani 1 d .
C1 C 0.4054(7) 0.2126(7) 0.4676(6) 0.021(2) Uani 1 d U
C2 C 0.4849(7) 0.2152(7) 0.4879(6) 0.022(2) Uani 1 d U
C3 C 0.5103(8) 0.2875(7) 0.4778(6) 0.024(2) Uani 1 d U
C4 C 0.4497(8) 0.3319(7) 0.4515(6) 0.026(2) Uani 1 d U
C5 C 0.3844(8) 0.2871(7) 0.4446(6) 0.024(2) Uani 1 d U
C6 C 0.5306(8) 0.1525(7) 0.5216(6) 0.027(3) Uani 1 d U
H6A H 0.5003(8) 0.1085(7) 0.5224(6) 0.040 Uiso 1 calc R
H6B H 0.5451(8) 0.1653(7) 0.5712(6) 0.040 Uiso 1 calc R
H6C H 0.5754(8) 0.1441(7) 0.4926(6) 0.040 Uiso 1 calc R
C7 C 0.5904(8) 0.3152(7) 0.4965(7) 0.034(3) Uani 1 d U
H7A H 0.5942(8) 0.3667(7) 0.4847(7) 0.052 Uiso 1 calc R
H7B H 0.6271(8) 0.2881(7) 0.4682(7) 0.052 Uiso 1 calc R
H7C H 0.6001(8) 0.3082(7) 0.5483(7) 0.052 Uiso 1 calc R
C8 C 0.4523(8) 0.4134(7) 0.4346(7) 0.037(3) Uani 1 d U
H8A H 0.5027(8) 0.4317(7) 0.4434(7) 0.055 Uiso 1 calc R
H8B H 0.4171(8) 0.4389(7) 0.4660(7) 0.055 Uiso 1 calc R
H8C H 0.4389(8) 0.4214(7) 0.3838(7) 0.055 Uiso 1 calc R
C9 C 0.3062(7) 0.3136(7) 0.4247(6) 0.026(3) Uani 1 d U
H9A H 0.2720(7) 0.2724(7) 0.4235(6) 0.039 Uiso 1 calc R
H9B H 0.3075(7) 0.3366(7) 0.3769(6) 0.039 Uiso 1 calc R
H9C H 0.2893(7) 0.3486(7) 0.4608(6) 0.039 Uiso 1 calc R
C10 C 0.3704(8) 0.0513(7) 0.5088(7) 0.033(4) Uani 1 d .
H10A H 0.4240(8) 0.0432(7) 0.5140(7) 0.050 Uiso 1 calc R
H10B H 0.3466(8) 0.0072(7) 0.4906(7) 0.050 Uiso 1 calc R
H10C H 0.3491(8) 0.0639(7) 0.5559(7) 0.050 Uiso 1 calc R
C11 C 0.2495(7) 0.1376(7) 0.4376(7) 0.031(4) Uani 1 d .
H11A H 0.2371(7) 0.1767(7) 0.4039(7) 0.047 Uiso 1 calc R
H11B H 0.2298(7) 0.1490(7) 0.4857(7) 0.047 Uiso 1 calc R
H11C H 0.2273(7) 0.0924(7) 0.4203(7) 0.047 Uiso 1 calc R
C12 C 0.4495(8) 0.0459(7) 0.3496(7) 0.028(3) Uani 1 d U
H12A H 0.4278(8) -0.0021(7) 0.3603(7) 0.034 Uiso 1 calc R
H12B H 0.4847(8) 0.0575(7) 0.3893(7) 0.034 Uiso 1 calc R
C13 C 0.4952(7) 0.0400(7) 0.2765(6) 0.029(3) Uani 1 d U
H13A H 0.5365(7) 0.0052(7) 0.2832(6) 0.035 Uiso 1 calc R
H13B H 0.4623(7) 0.0211(7) 0.2379(6) 0.035 Uiso 1 calc R
C14 C 0.5052(7) 0.1342(8) 0.1759(7) 0.028(3) Uani 1 d U
H14A H 0.5263(7) 0.0983(8) 0.1420(7) 0.034 Uiso 1 calc R
H14B H 0.5282(7) 0.1815(8) 0.1647(7) 0.034 Uiso 1 calc R
C15 C 0.4211(7) 0.1398(7) 0.1619(7) 0.029(3) Uani 1 d U
H15A H 0.3981(7) 0.0917(7) 0.1687(7) 0.035 Uiso 1 calc R
H15B H 0.4126(7) 0.1547(7) 0.1110(7) 0.035 Uiso 1 calc R
C16 C 0.3137(7) 0.1602(7) 0.2470(6) 0.027(3) Uani 1 d U
H16A H 0.2788(7) 0.1489(7) 0.2071(6) 0.032 Uiso 1 calc R
H16B H 0.2886(7) 0.1948(7) 0.2797(6) 0.032 Uiso 1 calc R
C17 C 0.3291(7) 0.0891(7) 0.2903(6) 0.026(3) Uani 1 d U
H17A H 0.2821(7) 0.0715(7) 0.3118(6) 0.031 Uiso 1 calc R
H17B H 0.3476(7) 0.0515(7) 0.2567(6) 0.031 Uiso 1 calc R
C18 C 0.6137(8) 0.1178(8) 0.2599(8) 0.034(3) Uani 1 d U
H18A H 0.6290(8) 0.1673(8) 0.2441(8) 0.041 Uiso 1 calc R
C19 C 0.6387(8) 0.1084(7) 0.3416(7) 0.036(3) Uani 1 d U
H19A H 0.6114(8) 0.1427(7) 0.3721(7) 0.054 Uiso 1 calc R
H19B H 0.6922(8) 0.1176(7) 0.3458(7) 0.054 Uiso 1 calc R
H19C H 0.6279(8) 0.0590(7) 0.3576(7) 0.054 Uiso 1 calc R
C20 C 0.6593(8) 0.0607(7) 0.2120(7) 0.038(3) Uani 1 d U
H20A H 0.6447(8) 0.0655(7) 0.1611(7) 0.057 Uiso 1 calc R
H20B H 0.6483(8) 0.0116(7) 0.2287(7) 0.057 Uiso 1 calc R
H20C H 0.7127(8) 0.0702(7) 0.2170(7) 0.057 Uiso 1 calc R
C21 C 0.3634(8) 0.2703(8) 0.1771(7) 0.039(3) Uani 1 d U
H21A H 0.4071(8) 0.2825(8) 0.1461(7) 0.047 Uiso 1 calc R
C22 C 0.2955(8) 0.2644(8) 0.1260(7) 0.043(3) Uani 1 d U
H22A H 0.3032(8) 0.2245(8) 0.0919(7) 0.064 Uiso 1 calc R
H22B H 0.2897(8) 0.3096(8) 0.0991(7) 0.064 Uiso 1 calc R
H22C H 0.2506(8) 0.2552(8) 0.1546(7) 0.064 Uiso 1 calc R
C23 C 0.3554(8) 0.3305(7) 0.2310(7) 0.037(3) Uani 1 d U
H23A H 0.3996(8) 0.3321(7) 0.2622(7) 0.056 Uiso 1 calc R
H23B H 0.3112(8) 0.3222(7) 0.2608(7) 0.056 Uiso 1 calc R
H23C H 0.3503(8) 0.3765(7) 0.2053(7) 0.056 Uiso 1 calc R
C24 C 0.0994(8) -0.2052(7) 0.4571(6) 0.022(2) Uani 1 d U
C25 C 0.1151(8) -0.2791(7) 0.4332(6) 0.024(2) Uani 1 d U
C26 C 0.0499(8) -0.3238(7) 0.4379(6) 0.025(2) Uani 1 d U
C27 C -0.0093(8) -0.2800(7) 0.4672(6) 0.023(2) Uani 1 d U
C28 C 0.0185(8) -0.2077(7) 0.4793(6) 0.022(2) Uani 1 d U
C29 C 0.1913(7) -0.3075(7) 0.4082(7) 0.029(3) Uani 1 d U
H29A H 0.2276(7) -0.2679(7) 0.4091(7) 0.043 Uiso 1 calc R
H29B H 0.1870(7) -0.3265(7) 0.3589(7) 0.043 Uiso 1 calc R
H29C H 0.2078(7) -0.3460(7) 0.4409(7) 0.043 Uiso 1 calc R
C30 C 0.0403(8) -0.4046(6) 0.4202(7) 0.034(3) Uani 1 d U
H30A H -0.0113(8) -0.4190(6) 0.4294(7) 0.051 Uiso 1 calc R
H30B H 0.0737(8) -0.4331(6) 0.4509(7) 0.051 Uiso 1 calc R
H30C H 0.0524(8) -0.4130(6) 0.3692(7) 0.051 Uiso 1 calc R
C31 C -0.0889(8) -0.3050(7) 0.4861(7) 0.031(3) Uani 1 d U
H31A H -0.0949(8) -0.3560(7) 0.4730(7) 0.047 Uiso 1 calc R
H31B H -0.1251(8) -0.2759(7) 0.4592(7) 0.047 Uiso 1 calc R
H31C H -0.0974(8) -0.2991(7) 0.5382(7) 0.047 Uiso 1 calc R
C32 C -0.0266(8) -0.1474(7) 0.5167(6) 0.028(3) Uani 1 d U
H32A H 0.0034(8) -0.1032(7) 0.5189(6) 0.043 Uiso 1 calc R
H32B H -0.0397(8) -0.1626(7) 0.5659(6) 0.043 Uiso 1 calc R
H32C H -0.0721(8) -0.1380(7) 0.4890(6) 0.043 Uiso 1 calc R
C33 C 0.2587(8) -0.1308(9) 0.4316(7) 0.044(4) Uani 1 d .
H33A H 0.2816(8) -0.0844(9) 0.4192(7) 0.066 Uiso 1 calc R
H33B H 0.2723(8) -0.1669(9) 0.3951(7) 0.066 Uiso 1 calc R
H33C H 0.2765(8) -0.1465(9) 0.4792(7) 0.066 Uiso 1 calc R
C34 C 0.1359(8) -0.0467(7) 0.5053(6) 0.035(4) Uani 1 d .
H34A H 0.1634(8) -0.0032(7) 0.4915(6) 0.053 Uiso 1 calc R
H34B H 0.1537(8) -0.0640(7) 0.5523(6) 0.053 Uiso 1 calc R
H34C H 0.0827(8) -0.0354(7) 0.5085(6) 0.053 Uiso 1 calc R
C35 C 0.0552(8) -0.0341(7) 0.3446(7) 0.031(3) Uani 1 d U
H35A H 0.0793(8) 0.0129(7) 0.3548(7) 0.037 Uiso 1 calc R
H35B H 0.0208(8) -0.0442(7) 0.3852(7) 0.037 Uiso 1 calc R
C36 C 0.0066(8) -0.0248(7) 0.2736(6) 0.031(3) Uani 1 d U
H36A H -0.0340(8) 0.0101(7) 0.2829(6) 0.037 Uiso 1 calc R
H36B H 0.0379(8) -0.0053(7) 0.2342(6) 0.037 Uiso 1 calc R
C37 C -0.0118(8) -0.1176(8) 0.1709(6) 0.037(3) Uani 1 d U
H37A H -0.0347(8) -0.0807(8) 0.1392(6) 0.045 Uiso 1 calc R
H37B H -0.0350(8) -0.1647(8) 0.1594(6) 0.045 Uiso 1 calc R
C38 C 0.0775(8) -0.1220(8) 0.1541(7) 0.037(3) Uani 1 d U
H38A H 0.0853(8) -0.1364(8) 0.1030(7) 0.045 Uiso 1 calc R
H38B H 0.1003(8) -0.0738(8) 0.1613(7) 0.045 Uiso 1 calc R
C39 C 0.1867(8) -0.1422(8) 0.2365(7) 0.035(3) Uani 1 d U
H39A H 0.2135(8) -0.1788(8) 0.2656(7) 0.042 Uiso 1 calc R
H39B H 0.2195(8) -0.1284(8) 0.1958(7) 0.042 Uiso 1 calc R
C40 C 0.1743(8) -0.0753(8) 0.2841(7) 0.036(3) Uani 1 d U
H40A H 0.1567(8) -0.0348(8) 0.2536(7) 0.043 Uiso 1 calc R
H40B H 0.2221(8) -0.0608(8) 0.3066(7) 0.043 Uiso 1 calc R
C41 C -0.1130(8) -0.1045(8) 0.2552(8) 0.037(3) Uani 1 d U
H41A H -0.1295(8) -0.1528(8) 0.2368(8) 0.044 Uiso 1 calc R
C42 C -0.1327(8) -0.0979(8) 0.3389(7) 0.039(3) Uani 1 d U
H42A H -0.1056(8) -0.1349(8) 0.3662(7) 0.058 Uiso 1 calc R
H42B H -0.1863(8) -0.1046(8) 0.3457(7) 0.058 Uiso 1 calc R
H42C H -0.1183(8) -0.0499(8) 0.3565(7) 0.058 Uiso 1 calc R
C43 C -0.1596(8) -0.0425(8) 0.2161(8) 0.047(3) Uani 1 d U
H43A H -0.1498(8) -0.0438(8) 0.1639(8) 0.070 Uiso 1 calc R
H43B H -0.1448(8) 0.0046(8) 0.2355(8) 0.070 Uiso 1 calc R
H43C H -0.2128(8) -0.0501(8) 0.2248(8) 0.070 Uiso 1 calc R
C44 C 0.1333(8) -0.2476(8) 0.1616(7) 0.036(3) Uani 1 d U
H44A H 0.0891(8) -0.2580(8) 0.1303(7) 0.043 Uiso 1 calc R
C45 C 0.2034(8) -0.2407(8) 0.1093(7) 0.040(3) Uani 1 d U
H45A H 0.1969(8) -0.1987(8) 0.0776(7) 0.060 Uiso 1 calc R
H45B H 0.2077(8) -0.2845(8) 0.0798(7) 0.060 Uiso 1 calc R
H45C H 0.2487(8) -0.2346(8) 0.1383(7) 0.060 Uiso 1 calc R
C46 C 0.1452(8) -0.3168(7) 0.2131(7) 0.036(3) Uani 1 d U
H46A H 0.1025(8) -0.3217(7) 0.2456(7) 0.055 Uiso 1 calc R
H46B H 0.1906(8) -0.3104(7) 0.2418(7) 0.055 Uiso 1 calc R
H46C H 0.1497(8) -0.3603(7) 0.1833(7) 0.055 Uiso 1 calc R
C47 C 0.2104(9) 0.0530(9) 0.0944(8) 0.052(3) Uani 1 d U
H47A H 0.2323(9) 0.1012(9) 0.0846(8) 0.062 Uiso 1 calc R
H47B H 0.1632(9) 0.0599(9) 0.1210(8) 0.062 Uiso 1 calc R
C48 C 0.1960(8) 0.0141(9) 0.0242(7) 0.052(3) Uani 1 d U
H48A H 0.1861(8) 0.0483(9) -0.0159(7) 0.063 Uiso 1 calc R
H48B H 0.1539(8) -0.0201(9) 0.0285(7) 0.063 Uiso 1 calc R
C49 C 0.2714(8) -0.0262(9) 0.0137(7) 0.054(3) Uani 1 d U
H49A H 0.2628(8) -0.0759(9) -0.0044(7) 0.064 Uiso 1 calc R
H49B H 0.3031(8) -0.0002(9) -0.0215(7) 0.064 Uiso 1 calc R
C50 C 0.3091(9) -0.0282(9) 0.0890(7) 0.052(3) Uani 1 d U
H50A H 0.3153(9) -0.0787(9) 0.1056(7) 0.063 Uiso 1 calc R
H50B H 0.3587(9) -0.0050(9) 0.0871(7) 0.063 Uiso 1 calc R

loop_
_atom_type_symbol
_atom_type_description
_atom_type_scat_dispersion_real
_atom_type_scat_dispersion_imag
_atom_type_scat_source
C C 0.0033 0.0016 'International Tables Vol C Tables 4.2.6.8 and 6.1.1.4'
H H 0.0000 0.0000 'International Tables Vol C Tables 4.2.6.8 and 6.1.1.4'
N N 0.0061 0.0033 'International Tables Vol C Tables 4.2.6.8 and 6.1.1.4'
Si Si 0.0817 0.0704 'International Tables Vol C Tables 4.2.6.8 and 6.1.1.4'
I I -0.4742 1.8119 'International Tables Vol C Tables 4.2.6.8 and 6.1.1.4'
Sm Sm -0.1638 3.4418 'International Tables Vol C Tables 4.2.6.8 and 6.1.1.4'
O O 0.0106 0.0060 'International Tables Vol C Tables 4.2.6.8 and 6.1.1.4'

loop_
_geom_angle_atom_site_label_1
_geom_angle_atom_site_label_2
_geom_angle_atom_site_label_3
_geom_angle
N2 Sm1 N3 68.7(3)
N2 Sm1 C1 123.3(3)
N3 Sm1 C1 113.8(3)
N2 Sm1 N1 67.7(3)
N3 Sm1 N1 66.3(3)
C1 Sm1 N1 63.9(3)
N2 Sm1 C5 151.6(3)
N3 Sm1 C5 107.6(3)
C1 Sm1 C5 30.4(3)
N1 Sm1 C5 84.8(3)
N2 Sm1 C2 116.4(3)
N3 Sm1 C2 142.2(3)
C1 Sm1 C2 29.9(4)
N1 Sm1 C2 80.9(3)
C5 Sm1 C2 48.8(4)
N2 Sm1 C4 162.0(4)
N3 Sm1 C4 128.2(4)
C1 Sm1 C4 48.2(4)
N1 Sm1 C4 110.9(3)
C5 Sm1 C4 28.5(4)
C2 Sm1 C4 47.1(4)
N2 Sm1 C3 133.9(4)
N3 Sm1 C3 154.6(3)
C1 Sm1 C3 47.6(4)
N1 Sm1 C3 108.0(3)
C5 Sm1 C3 47.2(4)
C2 Sm1 C3 28.0(3)
C4 Sm1 C3 28.1(4)
N2 Sm1 I1 91.6(2)
N3 Sm1 I1 99.9(2)
C1 Sm1 I1 137.8(3)
N1 Sm1 I1 157.9(2)
C5 Sm1 I1 116.5(3)
C2 Sm1 I1 116.7(3)
C4 Sm1 I1 91.2(2)
C3 Sm1 I1 91.7(2)
N2 Sm1 Si1 96.6(2)
N3 Sm1 Si1 88.5(2)
C1 Sm1 Si1 32.2(3)
N1 Sm1 Si1 31.8(2)
C5 Sm1 Si1 55.0(3)
C2 Sm1 Si1 54.2(3)
C4 Sm1 Si1 79.3(3)
C3 Sm1 Si1 78.4(2)
I1 Sm1 Si1 169.99(7)
N5 Sm2 N6 67.9(3)
N5 Sm2 C24 122.9(3)
N6 Sm2 C24 113.9(3)
N5 Sm2 N4 68.2(3)
N6 Sm2 N4 65.9(3)
C24 Sm2 N4 63.1(3)
N5 Sm2 C25 151.6(3)
N6 Sm2 C25 110.2(4)
C24 Sm2 C25 29.9(3)
N4 Sm2 C25 84.9(3)
N5 Sm2 C28 115.5(3)
N6 Sm2 C28 142.4(4)
C24 Sm2 C28 30.5(4)
N4 Sm2 C28 80.4(3)
C25 Sm2 C28 47.9(4)
N5 Sm2 C26 160.4(3)
N6 Sm2 C26 130.8(4)
C24 Sm2 C26 48.8(4)
N4 Sm2 C26 111.0(3)
C25 Sm2 C26 28.5(4)
C28 Sm2 C26 47.1(3)
N5 Sm2 C27 132.4(3)
N6 Sm2 C27 156.7(4)
C24 Sm2 C27 48.5(4)
N4 Sm2 C27 107.7(3)
C25 Sm2 C27 46.6(4)
C28 Sm2 C27 28.2(3)
C26 Sm2 C27 27.9(3)
N5 Sm2 I2 91.7(2)
N6 Sm2 I2 100.6(2)
C24 Sm2 I2 137.7(3)
N4 Sm2 I2 158.7(2)
C25 Sm2 I2 115.9(3)
C28 Sm2 I2 116.2(3)
C26 Sm2 I2 90.3(3)
C27 Sm2 I2 90.9(2)
N5 Sm2 Si2 96.6(2)
N6 Sm2 Si2 88.0(2)
C24 Sm2 Si2 32.1(3)
N4 Sm2 Si2 31.2(2)
C25 Sm2 Si2 55.3(3)
C28 Sm2 Si2 54.6(3)
C26 Sm2 Si2 79.9(3)
C27 Sm2 Si2 79.1(3)
I2 Sm2 Si2 169.82(6)
N1 Si1 C10 110.1(5)
N1 Si1 C11 107.4(6)
C10 Si1 C11 105.5(6)
N1 Si1 C1 106.0(5)
C10 Si1 C1 113.2(6)
C11 Si1 C1 114.6(6)
N1 Si1 Sm1 53.5(3)
C10 Si1 Sm1 132.3(4)
C11 Si1 Sm1 121.9(4)
C1 Si1 Sm1 52.8(3)
N4 Si2 C24 105.9(5)
N4 Si2 C34 110.9(6)
C24 Si2 C34 111.6(6)
N4 Si2 C33 111.1(6)
C24 Si2 C33 114.2(7)
C34 Si2 C33 103.3(6)
N4 Si2 Sm2 53.1(3)
C24 Si2 Sm2 53.1(4)
C34 Si2 Sm2 132.2(5)
C33 Si2 Sm2 124.4(4)
C50 O1 C47 108.6(9)
C12 N1 C17 112.7(9)
C12 N1 Si1 115.4(8)
C17 N1 Si1 118.7(8)
C12 N1 Sm1 98.3(7)
C17 N1 Sm1 113.6(7)
Si1 N1 Sm1 94.7(4)
C14 N2 C13 113.5(10)
C14 N2 C18 108.6(10)
C13 N2 C18 113.5(10)
C14 N2 Sm1 101.9(7)
C13 N2 Sm1 113.7(7)
C18 N2 Sm1 104.7(7)
C16 N3 C21 113.1(10)
C16 N3 C15 107.4(10)
C21 N3 C15 113.0(9)
C16 N3 Sm1 105.9(6)
C21 N3 Sm1 107.1(7)
C15 N3 Sm1 110.1(7)
C35 N4 C40 109.9(10)
C35 N4 Si2 117.8(8)
C40 N4 Si2 117.0(8)
C35 N4 Sm2 99.7(8)
C40 N4 Sm2 114.6(7)
Si2 N4 Sm2 95.7(4)
C37 N5 C41 103.4(11)
C37 N5 C36 113.5(10)
C41 N5 C36 115.5(10)
C37 N5 Sm2 102.6(7)
C41 N5 Sm2 105.5(7)
C36 N5 Sm2 114.8(7)
C38 N6 C39 108.0(10)
C38 N6 C44 109.4(9)
C39 N6 C44 111.9(10)
C38 N6 Sm2 112.7(8)
C39 N6 Sm2 106.9(7)
C44 N6 Sm2 107.9(7)
C2 C1 C5 106.7(11)
C2 C1 Si1 124.3(10)
C5 C1 Si1 125.6(10)
C2 C1 Sm1 78.1(6)
C5 C1 Sm1 76.5(6)
Si1 C1 Sm1 95.0(4)
C3 C2 C1 107.9(11)
C3 C2 C6 125.7(12)
C1 C2 C6 126.1(11)
C3 C2 Sm1 79.3(7)
C1 C2 Sm1 72.0(6)
C6 C2 Sm1 119.4(7)
C2 C3 C4 109.6(12)
C2 C3 C7 125.0(12)
C4 C3 C7 125.4(12)
C2 C3 Sm1 72.7(6)
C4 C3 Sm1 75.4(7)
C7 C3 Sm1 121.1(8)
C5 C4 C3 108.4(11)
C5 C4 C8 124.7(13)
C3 C4 C8 126.9(13)
C5 C4 Sm1 71.7(7)
C3 C4 Sm1 76.5(7)
C8 C4 Sm1 118.7(7)
C4 C5 C1 107.5(12)
C4 C5 C9 125.7(12)
C1 C5 C9 126.5(12)
C4 C5 Sm1 79.8(7)
C1 C5 Sm1 73.0(6)
C9 C5 Sm1 117.9(8)
N1 C12 C13 116.4(11)
N2 C13 C12 112.2(10)
N2 C14 C15 115.3(11)
C14 C15 N3 112.0(10)
N3 C16 C17 115.7(11)
N1 C17 C16 111.5(10)
N2 C18 C19 110.8(11)
N2 C18 C20 115.2(12)
C19 C18 C20 108.0(11)
C23 C21 C22 112.4(13)
C23 C21 N3 111.6(10)
C22 C21 N3 112.2(12)
C25 C24 C28 103.9(11)
C25 C24 Si2 128.2(10)
C28 C24 Si2 124.3(9)
C25 C24 Sm2 76.1(7)
C28 C24 Sm2 78.1(7)
Si2 C24 Sm2 94.8(4)
C26 C25 C24 111.1(12)
C26 C25 C29 123.3(12)
C24 C25 C29 125.6(12)
C26 C25 Sm2 80.0(7)
C24 C25 Sm2 74.0(7)
C29 C25 Sm2 114.9(7)
C25 C26 C27 107.6(11)
C25 C26 C30 129.5(13)
C27 C26 C30 122.8(12)
C25 C26 Sm2 71.4(7)
C27 C26 Sm2 77.8(7)
C30 C26 Sm2 119.2(8)
C28 C27 C26 108.8(12)
C28 C27 C31 124.2(12)
C26 C27 C31 126.9(12)
C28 C27 Sm2 72.3(6)
C26 C27 Sm2 74.2(7)
C31 C27 Sm2 121.4(8)
C27 C28 C24 108.6(11)
C27 C28 C32 123.9(12)
C24 C28 C32 127.2(11)
C27 C28 Sm2 79.5(7)
C24 C28 Sm2 71.4(6)
C32 C28 Sm2 120.6(7)
N4 C35 C36 118.7(10)
N5 C36 C35 110.7(10)
N5 C37 C38 112.0(11)
N6 C38 C37 110.3(11)
C40 C39 N6 115.8(12)
C39 C40 N4 111.0(11)
N5 C41 C42 106.3(11)
N5 C41 C43 116.2(11)
C42 C41 C43 105.5(12)
N6 C44 C45 114.1(11)
N6 C44 C46 112.7(10)
C45 C44 C46 108.6(11)
O1 C47 C48 108.4(12)
C47 C48 C49 100.9(13)
C50 C49 C48 106.1(12)
O1 C50 C49 106.3(11)

loop_
_geom_bond_atom_site_label_1
_geom_bond_atom_site_label_2
_geom_bond_distance
Sm1 N2 2.687(10)
Sm1 N3 2.725(10)
Sm1 C1 2.762(10)
Sm1 N1 2.786(9)
Sm1 C5 2.808(11)
Sm1 C2 2.842(11)
Sm1 C4 2.911(12)
Sm1 C3 2.925(11)
Sm1 I1 3.2180(11)
Sm1 Si1 3.455(3)
Sm2 N5 2.663(10)
Sm2 N6 2.719(10)
Sm2 C24 2.767(11)
Sm2 N4 2.773(10)
Sm2 C25 2.794(12)
Sm2 C28 2.857(11)
Sm2 C26 2.903(12)
Sm2 C27 2.949(11)
Sm2 I2 3.2161(12)
Sm2 Si2 3.448(4)
Si1 N1 1.828(9)
Si1 C10 1.843(12)
Si1 C11 1.847(14)
Si1 C1 1.850(13)
Si2 N4 1.795(10)
Si2 C24 1.840(13)
Si2 C34 1.873(12)
Si2 C33 1.908(14)
O1 C50 1.400(15)
O1 C47 1.41(2)
N1 C12 1.49(2)
N1 C17 1.516(15)
N2 C14 1.493(15)
N2 C13 1.501(14)
N2 C18 1.53(2)
N3 C16 1.488(14)
N3 C21 1.53(2)
N3 C15 1.575(15)
N4 C35 1.48(2)
N4 C40 1.55(2)
N5 C37 1.491(15)
N5 C41 1.51(2)
N5 C36 1.530(15)
N6 C38 1.52(2)
N6 C39 1.52(2)
N6 C44 1.53(2)
C1 C2 1.45(2)
C1 C5 1.46(2)
C2 C3 1.40(2)
C2 C6 1.52(2)
C3 C4 1.42(2)
C3 C7 1.53(2)
C4 C5 1.41(2)
C4 C8 1.51(2)
C5 C9 1.50(2)
C12 C13 1.553(15)
C14 C15 1.50(2)
C16 C17 1.53(2)
C18 C19 1.55(2)
C18 C20 1.57(2)
C21 C23 1.47(2)
C21 C22 1.51(2)
C24 C25 1.44(2)
C24 C28 1.48(2)
C25 C26 1.41(2)
C25 C29 1.51(2)
C26 C27 1.41(2)
C26 C30 1.51(2)
C27 C28 1.42(2)
C27 C31 1.51(2)
C28 C32 1.51(2)
C35 C36 1.55(2)
C37 C38 1.60(2)
C39 C40 1.50(2)
C41 C42 1.56(2)
C41 C43 1.56(2)
C44 C45 1.56(2)
C44 C46 1.58(2)
C47 C48 1.47(2)
C48 C49 1.53(2)
C49 C50 1.51(2)
